data_4128594
loop_
_publ_author_name
'Willig, Felix'
'Lang, Johannes'
'Hans, Andreas C.'
'Ringenberg, Mark R.'
'Pfeffer, Daniel'
'Frey, Wolfgang'
'Peters, Ren\'e'

_publ_section_title
;
 Polyfunctional Imidazolium Aryloxide Betaine/Lewis Acid Catalysts as
 Tools for the Asymmetric Synthesis of Disfavored Diastereomers.
;
_journal_issue 30
_journal_name_full 'Journal of the American Chemical Society'
_journal_page_first 12029
_journal_page_last 12043
_journal_paper_doi 10.1021/jacs.9b04902
_journal_volume 141
_journal_year 2019
_chemical_absolute_configuration ad
_chemical_formula_moiety 'C16 H18 Cl N O5'
_chemical_formula_sum 'C16 H18 Cl N O5'
_chemical_formula_weight 339.76
_space_group_IT_number 4
_space_group_name_Hall 'P 2yb'
_space_group_name_H-M_alt 'P 1 21 1'
_symmetry_cell_setting monoclinic
_symmetry_space_group_name_Hall 'P 2yb'
_symmetry_space_group_name_H-M 'P 1 21 1'
_atom_sites_solution_hydrogens geom
_atom_sites_solution_primary direct
_atom_sites_solution_secondary difmap
_audit_creation_method SHELXL-97
_cell_angle_alpha 90.00
_cell_angle_beta 97.533(3)
_cell_angle_gamma 90.00
_cell_formula_units_Z 2
_cell_length_a 8.1884(6)
_cell_length_b 8.7282(6)
_cell_length_c 11.6015(8)
_cell_measurement_reflns_used 3731
_cell_measurement_temperature 130(2)
_cell_measurement_theta_max 28.28
_cell_measurement_theta_min 1.77
_cell_volume 822.00(10)
_computing_cell_refinement 'Bruker APEXII Software Suite, 2008'
_computing_data_collection 'Bruker APEXII Software Suite, 2008'
_computing_data_reduction 'Bruker APEXII Software Suite, 2008'
_computing_molecular_graphics 'SHELXTL-plus, XP (Sheldrick, 1991)'
_computing_structure_refinement 'SHELXL-97 (Sheldrick, 1997)'
_computing_structure_solution 'SHELXS-97 (Sheldrick, 1990)'
_diffrn_ambient_temperature 130(2)
_diffrn_measured_fraction_theta_full 0.987
_diffrn_measured_fraction_theta_max 0.987
_diffrn_measurement_device_type 'Bruker Kappa APEXII Duo'
_diffrn_measurement_method 'Omega + Phi Scans'
_diffrn_radiation_monochromator Triumph
_diffrn_radiation_source 'fine-focus sealed tube'
_diffrn_radiation_type MoK\a
_diffrn_radiation_wavelength 0.71073
_diffrn_reflns_av_R_equivalents 0.0221
_diffrn_reflns_av_sigmaI/netI 0.0233
_diffrn_reflns_limit_h_max 10
_diffrn_reflns_limit_h_min -10
_diffrn_reflns_limit_k_max 11
_diffrn_reflns_limit_k_min -11
_diffrn_reflns_limit_l_max 15
_diffrn_reflns_limit_l_min -15
_diffrn_reflns_number 13295
_diffrn_reflns_theta_full 28.28
_diffrn_reflns_theta_max 28.28
_diffrn_reflns_theta_min 1.77
_diffrn_standards_decay_% 0
_diffrn_standards_interval_count 0
_diffrn_standards_number 0
_exptl_absorpt_coefficient_mu 0.257
_exptl_absorpt_correction_T_max 0.7457
_exptl_absorpt_correction_T_min 0.6998
_exptl_absorpt_correction_type multi-scan
_exptl_absorpt_process_details 'Blessing, 1995'
_exptl_crystal_colour colourless
_exptl_crystal_density_diffrn 1.373
_exptl_crystal_density_method 'not measured'
_exptl_crystal_description block
_exptl_crystal_F_000 356
_exptl_crystal_size_max 0.69
_exptl_crystal_size_mid 0.49
_exptl_crystal_size_min 0.34
_refine_diff_density_max 0.492
_refine_diff_density_min -0.282
_refine_diff_density_rms 0.047
_refine_ls_abs_structure_details 'Flack H D (1983), Acta Cryst. A39, 876-881'
_refine_ls_abs_structure_Flack 0.02(5)
_refine_ls_extinction_coef 0.015(3)
_refine_ls_extinction_expression Fc^*^=kFc[1+0.001xFc^2^\l^3^/sin(2\q)]^-1/4^
_refine_ls_extinction_method SHELXL
_refine_ls_goodness_of_fit_ref 1.033
_refine_ls_hydrogen_treatment constr
_refine_ls_matrix_type full
_refine_ls_number_parameters 210
_refine_ls_number_reflns 3991
_refine_ls_number_restraints 1
_refine_ls_restrained_S_all 1.032
_refine_ls_R_factor_all 0.0368
_refine_ls_R_factor_gt 0.0324
_refine_ls_shift/su_max 0.001
_refine_ls_shift/su_mean 0.000
_refine_ls_structure_factor_coef Fsqd
_refine_ls_weighting_details 'calc w=1/[\s^2^(Fo^2^)+(0.0498P)^2^+0.1796P] where P=(Fo^2^+2Fc^2^)/3'
_refine_ls_weighting_scheme calc
_refine_ls_wR_factor_gt 0.0821
_refine_ls_wR_factor_ref 0.0854
_reflns_number_gt 3731
_reflns_number_total 3991
_reflns_threshold_expression >2sigma(I)
_cod_data_source_file ja9b04902_si_008.cif
_cod_data_source_block s2573lm
_cod_original_sg_symbol_H-M 'P 21'
_cod_database_code 4128594

loop_
_symmetry_equiv_pos_as_xyz
'x, y, z'
'-x, y+1/2, -z'

loop_
_atom_site_label
_atom_site_type_symbol
_atom_site_fract_x
_atom_site_fract_y
_atom_site_fract_z
_atom_site_U_iso_or_equiv
_atom_site_adp_type
_atom_site_occupancy
_atom_site_symmetry_multiplicity
_atom_site_calc_flag
_atom_site_refinement_flags
Cl1 Cl 0.49041(6) 0.42951(5) 0.50359(4) 0.03356(12) Uani 1 1 d .
O1 O 0.21151(13) -0.06883(15) 0.64085(9) 0.0254(2) Uani 1 1 d .
C1 C 0.10688(19) 0.02380(18) 0.65563(13) 0.0190(3) Uani 1 1 d .
N1 N 0.51890(17) 0.12802(17) 0.93819(13) 0.0254(3) Uani 1 1 d .
O2 O 0.04718(14) -0.05456(16) 0.95420(9) 0.0259(2) Uani 1 1 d .
C2 C 0.07634(17) 0.08346(17) 0.77679(13) 0.0159(3) Uani 1 1 d .
O3 O -0.06922(15) -0.14747(13) 0.78196(10) 0.0219(2) Uani 1 1 d .
C3 C -0.07133(19) 0.19559(18) 0.74755(14) 0.0210(3) Uani 1 1 d .
H3A H -0.1765 0.1439 0.7565 0.025 Uiso 1 1 calc R
H3B H -0.0588 0.2859 0.7996 0.025 Uiso 1 1 calc R
O4 O 0.49223(17) 0.22007(16) 1.01310(13) 0.0373(3) Uani 1 1 d .
C4 C -0.0678(2) 0.2441(2) 0.62024(17) 0.0319(4) Uani 1 1 d .
H4A H -0.1789 0.2747 0.5833 0.038 Uiso 1 1 calc R
H4B H 0.0091 0.3307 0.6153 0.038 Uiso 1 1 calc R
C5 C -0.0087(2) 0.1014(2) 0.56244(15) 0.0326(4) Uani 1 1 d .
H5A H -0.1025 0.0336 0.5346 0.039 Uiso 1 1 calc R
H5B H 0.0491 0.1295 0.4957 0.039 Uiso 1 1 calc R
O5 O 0.65675(15) 0.0918(2) 0.91794(13) 0.0408(4) Uani 1 1 d .
C6 C 0.23123(17) 0.16311(18) 0.84239(12) 0.0170(3) Uani 1 1 d .
H6 H 0.2013 0.1961 0.9195 0.020 Uiso 1 1 calc R
C7 C 0.37560(19) 0.05146(18) 0.86750(15) 0.0219(3) Uani 1 1 d .
H7A H 0.3409 -0.0384 0.9103 0.026 Uiso 1 1 calc R
H7B H 0.4090 0.0148 0.7933 0.026 Uiso 1 1 calc R
C8 C 0.02049(17) -0.04703(18) 0.85012(13) 0.0183(3) Uani 1 1 d .
C9 C -0.1462(2) -0.2700(2) 0.84177(16) 0.0267(4) Uani 1 1 d .
H9A H -0.2329 -0.2278 0.8847 0.032 Uiso 1 1 calc R
H9B H -0.0631 -0.3226 0.8978 0.032 Uiso 1 1 calc R
C10 C -0.2197(2) -0.3798(2) 0.74948(18) 0.0351(4) Uani 1 1 d .
H10A H -0.3001 -0.3257 0.6939 0.053 Uiso 1 1 calc R
H10B H -0.2748 -0.4633 0.7856 0.053 Uiso 1 1 calc R
H10C H -0.1323 -0.4219 0.7087 0.053 Uiso 1 1 calc R
C11 C 0.27757(18) 0.30715(17) 0.78098(14) 0.0167(3) Uani 1 1 d .
C12 C 0.35963(19) 0.30187(19) 0.68253(14) 0.0192(3) Uani 1 1 d .
H12 H 0.3947 0.2067 0.6545 0.023 Uiso 1 1 calc R
C13 C 0.38906(17) 0.4372(2) 0.62649(13) 0.0206(3) Uani 1 1 d .
C14 C 0.34136(19) 0.57836(19) 0.66515(14) 0.0208(3) Uani 1 1 d .
H14 H 0.3614 0.6696 0.6246 0.025 Uiso 1 1 calc R
C15 C 0.2638(2) 0.58344(19) 0.76423(15) 0.0217(3) Uani 1 1 d .
H15 H 0.2318 0.6793 0.7929 0.026 Uiso 1 1 calc R
C16 C 0.23239(18) 0.4498(2) 0.82181(13) 0.0198(3) Uani 1 1 d .
H16 H 0.1795 0.4550 0.8899 0.024 Uiso 1 1 calc R

loop_
_atom_site_aniso_label
_atom_site_aniso_U_11
_atom_site_aniso_U_22
_atom_site_aniso_U_33
_atom_site_aniso_U_23
_atom_site_aniso_U_13
_atom_site_aniso_U_12
Cl1 0.0438(2) 0.0274(2) 0.0346(2) 0.00246(18) 0.02439(17) -0.00117(19)
O1 0.0281(5) 0.0240(5) 0.0259(6) -0.0046(5) 0.0107(4) -0.0001(6)
C1 0.0227(7) 0.0172(7) 0.0177(7) -0.0006(5) 0.0053(6) -0.0062(6)
N1 0.0200(7) 0.0294(7) 0.0257(7) 0.0090(6) -0.0008(5) -0.0005(6)
O2 0.0316(6) 0.0284(6) 0.0182(5) 0.0035(5) 0.0055(4) -0.0041(5)
C2 0.0156(6) 0.0167(6) 0.0158(6) 0.0016(5) 0.0034(5) 0.0011(5)
O3 0.0257(6) 0.0194(5) 0.0215(6) 0.0022(4) 0.0062(4) -0.0062(4)
C3 0.0171(7) 0.0225(8) 0.0238(7) 0.0039(6) 0.0043(5) 0.0029(6)
O4 0.0291(7) 0.0417(9) 0.0380(8) -0.0089(6) -0.0071(6) 0.0004(6)
C4 0.0293(9) 0.0338(9) 0.0314(9) 0.0077(8) -0.0007(7) 0.0018(8)
C5 0.0399(10) 0.0375(10) 0.0185(8) 0.0011(7) -0.0032(7) 0.0062(8)
O5 0.0186(6) 0.0653(10) 0.0394(8) 0.0088(7) 0.0071(5) 0.0008(6)
C6 0.0179(6) 0.0172(7) 0.0158(6) 0.0008(5) 0.0016(5) 0.0020(5)
C7 0.0185(7) 0.0201(8) 0.0264(8) 0.0017(6) -0.0004(6) 0.0009(6)
C8 0.0163(6) 0.0183(7) 0.0215(7) 0.0023(6) 0.0067(5) 0.0024(6)
C9 0.0268(8) 0.0242(8) 0.0312(9) 0.0056(7) 0.0121(7) -0.0049(7)
C10 0.0328(9) 0.0261(9) 0.0461(11) 0.0016(8) 0.0041(8) -0.0095(7)
C11 0.0134(6) 0.0183(7) 0.0180(7) 0.0004(6) 0.0000(5) 0.0001(6)
C12 0.0171(7) 0.0173(7) 0.0234(8) -0.0020(6) 0.0029(6) 0.0009(6)
C13 0.0182(6) 0.0223(7) 0.0221(7) 0.0007(7) 0.0060(5) -0.0013(7)
C14 0.0197(7) 0.0169(7) 0.0258(8) 0.0015(6) 0.0025(6) -0.0018(6)
C15 0.0219(7) 0.0169(7) 0.0258(8) -0.0025(6) 0.0010(6) 0.0027(6)
C16 0.0209(7) 0.0200(7) 0.0184(7) -0.0028(6) 0.0026(5) 0.0022(6)

loop_
_atom_type_symbol
_atom_type_description
_atom_type_scat_dispersion_real
_atom_type_scat_dispersion_imag
_atom_type_scat_source
C C 0.0033 0.0016 'International Tables Vol C Tables 4.2.6.8 and 6.1.1.4'
H H 0.0000 0.0000 'International Tables Vol C Tables 4.2.6.8 and 6.1.1.4'
N N 0.0061 0.0033 'International Tables Vol C Tables 4.2.6.8 and 6.1.1.4'
O O 0.0106 0.0060 'International Tables Vol C Tables 4.2.6.8 and 6.1.1.4'
Cl Cl 0.1484 0.1585 'International Tables Vol C Tables 4.2.6.8 and 6.1.1.4'

loop_
_geom_angle_atom_site_label_1
_geom_angle_atom_site_label_2
_geom_angle_atom_site_label_3
_geom_angle
O1 C1 C5 126.31(15)
O1 C1 C2 123.78(14)
C5 C1 C2 109.88(14)
O4 N1 O5 124.08(15)
O4 N1 C7 118.80(14)
O5 N1 C7 117.11(15)
C8 C2 C1 110.51(12)
C8 C2 C6 110.21(11)
C1 C2 C6 112.08(12)
C8 C2 C3 108.01(11)
C1 C2 C3 103.09(12)
C6 C2 C3 112.68(13)
C8 O3 C9 115.95(12)
C4 C3 C2 105.66(13)
C4 C3 H3A 110.6
C2 C3 H3A 110.6
C4 C3 H3B 110.6
C2 C3 H3B 110.6
H3A C3 H3B 108.7
C5 C4 C3 104.14(15)
C5 C4 H4A 110.9
C3 C4 H4A 110.9
C5 C4 H4B 110.9
C3 C4 H4B 110.9
H4A C4 H4B 108.9
C1 C5 C4 104.99(14)
C1 C5 H5A 110.7
C4 C5 H5A 110.7
C1 C5 H5B 110.7
C4 C5 H5B 110.7
H5A C5 H5B 108.8
C11 C6 C7 112.49(12)
C11 C6 C2 112.25(11)
C7 C6 C2 111.63(13)
C11 C6 H6 106.7
C7 C6 H6 106.7
C2 C6 H6 106.7
N1 C7 C6 110.50(13)
N1 C7 H7A 109.5
C6 C7 H7A 109.5
N1 C7 H7B 109.5
C6 C7 H7B 109.5
H7A C7 H7B 108.1
O2 C8 O3 124.99(14)
O2 C8 C2 124.95(14)
O3 C8 C2 109.98(12)
O3 C9 C10 106.60(14)
O3 C9 H9A 110.4
C10 C9 H9A 110.4
O3 C9 H9B 110.4
C10 C9 H9B 110.4
H9A C9 H9B 108.6
C9 C10 H10A 109.5
C9 C10 H10B 109.5
H10A C10 H10B 109.5
C9 C10 H10C 109.5
H10A C10 H10C 109.5
H10B C10 H10C 109.5
C16 C11 C12 118.82(14)
C16 C11 C6 119.00(13)
C12 C11 C6 122.15(14)
C13 C12 C11 119.14(14)
C13 C12 H12 120.4
C11 C12 H12 120.4
C12 C13 C14 122.21(13)
C12 C13 Cl1 118.85(13)
C14 C13 Cl1 118.93(13)
C15 C14 C13 118.47(15)
C15 C14 H14 120.8
C13 C14 H14 120.8
C16 C15 C14 120.51(15)
C16 C15 H15 119.7
C14 C15 H15 119.7
C15 C16 C11 120.81(13)
C15 C16 H16 119.6
C11 C16 H16 119.6

loop_
_geom_bond_atom_site_label_1
_geom_bond_atom_site_label_2
_geom_bond_distance
Cl1 C13 1.7425(14)
O1 C1 1.207(2)
C1 C5 1.502(2)
C1 C2 1.550(2)
N1 O4 1.224(2)
N1 O5 1.224(2)
N1 C7 1.498(2)
O2 C8 1.2003(19)
C2 C8 1.527(2)
C2 C6 1.555(2)
C2 C3 1.558(2)
O3 C8 1.3346(19)
O3 C9 1.4620(19)
C3 C4 1.540(2)
C3 H3A 0.9900
C3 H3B 0.9900
C4 C5 1.523(3)
C4 H4A 0.9900
C4 H4B 0.9900
C5 H5A 0.9900
C5 H5B 0.9900
C6 C11 1.518(2)
C6 C7 1.530(2)
C6 H6 1.0000
C7 H7A 0.9900
C7 H7B 0.9900
C9 C10 1.502(3)
C9 H9A 0.9900
C9 H9B 0.9900
C10 H10A 0.9800
C10 H10B 0.9800
C10 H10C 0.9800
C11 C16 1.399(2)
C11 C12 1.400(2)
C12 C13 1.384(2)
C12 H12 0.9500
C13 C14 1.385(2)
C14 C15 1.385(2)
C14 H14 0.9500
C15 C16 1.385(2)
C15 H15 0.9500
C16 H16 0.9500

loop_
_geom_torsion_atom_site_label_1
_geom_torsion_atom_site_label_2
_geom_torsion_atom_site_label_3
_geom_torsion_atom_site_label_4
_geom_torsion
O1 C1 C2 C8 -63.66(19)
C5 C1 C2 C8 117.88(15)
O1 C1 C2 C6 59.7(2)
C5 C1 C2 C6 -118.77(15)
O1 C1 C2 C3 -178.87(14)
C5 C1 C2 C3 2.67(17)
C8 C2 C3 C4 -139.89(14)
C1 C2 C3 C4 -22.89(16)
C6 C2 C3 C4 98.13(15)
C2 C3 C4 C5 34.86(18)
O1 C1 C5 C4 -159.69(16)
C2 C1 C5 C4 18.72(19)
C3 C4 C5 C1 -32.69(18)
C8 C2 C6 C11 -172.02(12)
C1 C2 C6 C11 64.46(16)
C3 C2 C6 C11 -51.29(16)
C8 C2 C6 C7 60.62(15)
C1 C2 C6 C7 -62.90(16)
C3 C2 C6 C7 -178.65(12)
O4 N1 C7 C6 36.8(2)
O5 N1 C7 C6 -144.28(15)
C11 C6 C7 N1 56.89(17)
C2 C6 C7 N1 -175.87(12)
C9 O3 C8 O2 3.4(2)
C9 O3 C8 C2 -173.56(12)
C1 C2 C8 O2 149.81(15)
C6 C2 C8 O2 25.4(2)
C3 C2 C8 O2 -98.11(17)
C1 C2 C8 O3 -33.26(16)
C6 C2 C8 O3 -157.68(12)
C3 C2 C8 O3 78.82(15)
C8 O3 C9 C10 -172.34(14)
C7 C6 C11 C16 -132.78(14)
C2 C6 C11 C16 100.32(15)
C7 C6 C11 C12 49.25(19)
C2 C6 C11 C12 -77.65(18)
C16 C11 C12 C13 -2.0(2)
C6 C11 C12 C13 175.99(14)
C11 C12 C13 C14 0.6(2)
C11 C12 C13 Cl1 -179.70(12)
C12 C13 C14 C15 0.9(2)
Cl1 C13 C14 C15 -178.75(12)
C13 C14 C15 C16 -1.1(2)
C14 C15 C16 C11 -0.3(2)
C12 C11 C16 C15 1.8(2)
C6 C11 C16 C15 -176.20(14)
